data_7046869
loop_
_publ_author_name
'Zhu, Xiao-Quan'
'Su, Shao-Dong'
'Wen, Yue-Hong'
'Zhang, Lin-Tao'
'Yang, Yu-Ying'
'Wu, Xin-Tao'
'Sheng, Tian-Lu'

_publ_section_title
;
 Redox-induced switch between luminescence and magnetism in a trinuclear
 cyanide-bridged compound.
;
_journal_issue 30
_journal_name_full 'Dalton transactions (Cambridge, England : 2003)'
_journal_page_first 9985
_journal_page_last 9988
_journal_paper_doi 10.1039/c8dt01905c
_journal_volume 47
_journal_year 2018
_chemical_formula_sum 'C102 H111 F30 Mn2 N27 O0 P5 Ru'
_chemical_formula_weight 2650.97
_space_group_crystal_system triclinic
_space_group_IT_number 2
_space_group_name_Hall '-P 1'
_space_group_name_H-M_alt 'P -1'
_symmetry_space_group_name_Hall '-P 1'
_symmetry_space_group_name_H-M 'P -1'
_atom_sites_solution_hydrogens mixed
_audit_creation_method SHELXL-2014/7
_audit_update_record
;
2018-05-31 deposited with the CCDC.
2018-06-22 downloaded from the CCDC.
;
_cell_angle_alpha 65.653(3)
_cell_angle_beta 88.991(5)
_cell_angle_gamma 86.804(5)
_cell_formula_units_Z 1
_cell_length_a 12.359(2)
_cell_length_b 15.942(2)
_cell_length_c 16.259(2)
_cell_measurement_reflns_used 7441
_cell_measurement_temperature 123(2)
_cell_measurement_theta_max 27.4816
_cell_measurement_theta_min 2.1853
_cell_volume 2914.0(7)
_computing_structure_refinement 'SHELXL-2014/7 (Sheldrick, 2014)'
_diffrn_ambient_temperature 123(2)
_diffrn_detector_area_resol_mean 28.5714
_diffrn_measured_fraction_theta_full 0.993
_diffrn_measured_fraction_theta_max 0.993
_diffrn_measurement_device_type Saturn724+
_diffrn_measurement_method CCD_Profile_fitting
_diffrn_radiation_type MoK\a
_diffrn_radiation_wavelength 0.71073
_diffrn_reflns_av_R_equivalents 0.0256
_diffrn_reflns_av_unetI/netI 0.0424
_diffrn_reflns_Laue_measured_fraction_full 0.993
_diffrn_reflns_Laue_measured_fraction_max 0.993
_diffrn_reflns_limit_h_max 14
_diffrn_reflns_limit_h_min -14
_diffrn_reflns_limit_k_max 18
_diffrn_reflns_limit_k_min -18
_diffrn_reflns_limit_l_max 19
_diffrn_reflns_limit_l_min -19
_diffrn_reflns_number 24723
_diffrn_reflns_point_group_measured_fraction_full 0.993
_diffrn_reflns_point_group_measured_fraction_max 0.993
_diffrn_reflns_theta_full 25.000
_diffrn_reflns_theta_max 25.000
_diffrn_reflns_theta_min 2.520
_exptl_absorpt_coefficient_mu 0.516
_exptl_absorpt_correction_T_max 1.0000
_exptl_absorpt_correction_T_min 0.9171
_exptl_absorpt_correction_type multi-scan
_exptl_crystal_colour blue
_exptl_crystal_density_diffrn 1.511
_exptl_crystal_description Prism
_exptl_crystal_F_000 1351
_exptl_crystal_size_max 0.254
_exptl_crystal_size_mid 0.196
_exptl_crystal_size_min 0.163
_refine_diff_density_max 0.921
_refine_diff_density_min -0.553
_refine_diff_density_rms 0.065
_refine_ls_extinction_method none
_refine_ls_goodness_of_fit_ref 1.040
_refine_ls_hydrogen_treatment constr
_refine_ls_matrix_type full
_refine_ls_number_parameters 775
_refine_ls_number_reflns 10191
_refine_ls_number_restraints 3
_refine_ls_restrained_S_all 1.040
_refine_ls_R_factor_all 0.0486
_refine_ls_R_factor_gt 0.0412
_refine_ls_shift/su_max 0.002
_refine_ls_shift/su_mean 0.000
_refine_ls_structure_factor_coef Fsqd
_refine_ls_weighting_details 'w=1/[\s^2^(Fo^2^)+(0.0564P)^2^+1.8481P] where P=(Fo^2^+2Fc^2^)/3'
_refine_ls_weighting_scheme calc
_refine_ls_wR_factor_gt 0.1027
_refine_ls_wR_factor_ref 0.1088
_reflns_Friedel_coverage 0.000
_reflns_number_gt 8830
_reflns_number_total 10191
_reflns_threshold_expression 'I > 2\s(I)'
_cod_data_source_file c8dt01905c2.cif
_cod_data_source_block 1-O
_cod_depositor_comments
;
The following automatic conversions were performed:

'_exptl_absorpt_correction_type' value 'Multi-scan' changed to
'multi-scan' according to
/home/data/users/saulius/crontab/automatic-downloads/rss-feeds/RSC/lib/dictionaries/cif_core.dic
dictionary named 'cif_core.dic' version 2.4.2 from 2011-04-26.

Automatic conversion script
Id: cif_fix_values 4973 2017-02-22 13:04:09Z antanas 

 Adding full bibliography for 7046867--7046869.cif.
;
_cod_original_cell_volume 2913.8(8)
_cod_database_code 7046869
_shelx_shelxl_version_number 2014/7
_shelx_space_group_comment
;
The symmetry employed for this shelxl refinement is uniquely defined
by the following loop, which should always be used as a source of
symmetry information in preference to the above space-group names.
They are only intended as comments.
;

loop_
_space_group_symop_operation_xyz
'x, y, z'
'-x, -y, -z'

loop_
_atom_site_label
_atom_site_type_symbol
_atom_site_fract_x
_atom_site_fract_y
_atom_site_fract_z
_atom_site_U_iso_or_equiv
_atom_site_adp_type
_atom_site_occupancy
_atom_site_site_symmetry_order
_atom_site_calc_flag
_atom_site_refinement_flags_posn
_atom_site_refinement_flags_adp
_atom_site_refinement_flags_occupancy
_atom_site_disorder_assembly
_atom_site_disorder_group
Ru1 Ru 0.0000 0.0000 0.0000 0.01777(9) Uani 1 2 d S . P . .
Mn1 Mn 0.02255(3) 0.36317(2) -0.18672(2) 0.01662(10) Uani 1 1 d . . . . .
N1 N 0.02651(18) 0.21461(14) -0.12184(14) 0.0213(5) Uani 1 1 d . . . . .
N2 N 0.05563(17) 0.01441(14) 0.11424(13) 0.0201(4) Uani 1 1 d . . . . .
N3 N 0.1550(2) 0.05487(18) 0.33965(16) 0.0350(6) Uani 1 1 d . . . . .
N4 N -0.16255(18) 0.02558(14) 0.02497(14) 0.0213(5) Uani 1 1 d . . . . .
N5 N -0.4927(2) 0.07153(18) 0.06616(18) 0.0375(6) Uani 1 1 d . . . . .
N6 N 0.08190(17) 0.37816(14) -0.06412(13) 0.0207(5) Uani 1 1 d . . . . .
N7 N -0.15174(17) 0.37980(14) -0.15913(14) 0.0210(5) Uani 1 1 d . . . . .
N8 N -0.04779(18) 0.38711(15) -0.32061(14) 0.0240(5) Uani 1 1 d . . . . .
N9 N 0.19733(18) 0.38306(15) -0.22194(15) 0.0252(5) Uani 1 1 d . . . . .
N10 N 0.01307(17) 0.51824(14) -0.24397(13) 0.0200(4) Uani 1 1 d . . . . .
N11 N 0.1302(3) -0.1757(2) 0.8603(2) 0.0664(10) Uani 1 1 d . . . . .
N12 N 0.2978(3) 0.7849(3) -0.4198(2) 0.0663(9) Uani 1 1 d . . . . .
N13 N -0.3076(3) 0.2586(2) -0.2354(2) 0.0684(10) Uani 1 1 d . . . . .
N14 N 0.5828(9) 0.0349(7) 0.6189(7) 0.100(3) Uani 0.5 1 d D . P A -1
C1 C 0.0162(2) 0.13757(18) -0.07719(16) 0.0197(5) Uani 1 1 d . . . . .
C2 C 0.1198(2) 0.08328(17) 0.10752(17) 0.0222(5) Uani 1 1 d . . . . .
H2A H 0.1404 0.1234 0.0500 0.027 Uiso 1 1 calc R U . . .
C3 C 0.0319(2) -0.04384(19) 0.20010(17) 0.0290(6) Uani 1 1 d . . . . .
H3A H -0.0086 -0.0940 0.2080 0.035 Uiso 1 1 calc R U . . .
C4 C 0.0633(3) -0.0341(2) 0.27531(18) 0.0325(7) Uani 1 1 d . . . . .
H4A H 0.0435 -0.0766 0.3320 0.039 Uiso 1 1 calc R U . . .
C5 C 0.1562(2) 0.09806(19) 0.17894(18) 0.0255(6) Uani 1 1 d . . . . .
H5A H 0.2011 0.1461 0.1692 0.031 Uiso 1 1 calc R U . . .
C6 C 0.1256(2) 0.04028(19) 0.26762(18) 0.0269(6) Uani 1 1 d . . . . .
C7 C 0.1267(3) -0.0088(3) 0.4307(2) 0.0560(10) Uani 1 1 d . . . . .
H7A H 0.0515 -0.0217 0.4322 0.084 Uiso 1 1 calc R U . . .
H7B H 0.1394 0.0186 0.4721 0.084 Uiso 1 1 calc R U . . .
H7C H 0.1704 -0.0651 0.4477 0.084 Uiso 1 1 calc R U . . .
C8 C 0.2220(3) 0.1312(2) 0.3288(2) 0.0465(9) Uani 1 1 d . . . . .
H8A H 0.2918 0.1219 0.3061 0.070 Uiso 1 1 calc R U . . .
H8B H 0.2307 0.1341 0.3861 0.070 Uiso 1 1 calc R U . . .
H8C H 0.1877 0.1880 0.2869 0.070 Uiso 1 1 calc R U . . .
C9 C -0.2261(2) 0.09172(17) -0.03896(17) 0.0237(6) Uani 1 1 d . . . . .
H9A H -0.1944 0.1276 -0.0937 0.028 Uiso 1 1 calc R U . . .
C10 C -0.2131(2) -0.02392(18) 0.10340(18) 0.0266(6) Uani 1 1 d . . . . .
H10A H -0.1723 -0.0702 0.1486 0.032 Uiso 1 1 calc R U . . .
C11 C -0.3192(2) -0.01081(19) 0.12074(19) 0.0292(6) Uani 1 1 d . . . . .
H11A H -0.3478 -0.0466 0.1769 0.035 Uiso 1 1 calc R U . . .
C12 C -0.3336(2) 0.10901(18) -0.02816(19) 0.0268(6) Uani 1 1 d . . . . .
H12A H -0.3725 0.1553 -0.0750 0.032 Uiso 1 1 calc R U . . .
C13 C -0.3864(2) 0.05706(19) 0.05379(19) 0.0281(6) Uani 1 1 d . . . . .
C14 C -0.5441(3) 0.0222(3) 0.1524(2) 0.0479(9) Uani 1 1 d . . . . .
H14A H -0.5430 -0.0423 0.1652 0.072 Uiso 1 1 calc R U . . .
H14B H -0.6177 0.0456 0.1501 0.072 Uiso 1 1 calc R U . . .
H14C H -0.5055 0.0305 0.1990 0.072 Uiso 1 1 calc R U . . .
C15 C -0.5584(3) 0.1415(3) -0.0056(2) 0.0470(9) Uani 1 1 d . . . . .
H15A H -0.5347 0.2015 -0.0165 0.070 Uiso 1 1 calc R U . . .
H15B H -0.6331 0.1377 0.0122 0.070 Uiso 1 1 calc R U . . .
H15C H -0.5506 0.1315 -0.0597 0.070 Uiso 1 1 calc R U . . .
C16 C 0.1396(2) 0.45067(17) -0.07268(17) 0.0222(5) Uani 1 1 d . . . . .
C17 C 0.1550(2) 0.4714(2) 0.00113(19) 0.0310(6) Uani 1 1 d . . . . .
H17A H 0.1931 0.5225 -0.0054 0.037 Uiso 1 1 calc R U . . .
C18 C 0.0445(2) 0.32435(18) 0.01757(17) 0.0247(6) Uani 1 1 d . . . . .
H18A H 0.0069 0.2733 0.0232 0.030 Uiso 1 1 calc R U . . .
C19 C 0.0586(2) 0.3403(2) 0.09360(18) 0.0310(6) Uani 1 1 d . . . . .
H19A H 0.0317 0.3011 0.1492 0.037 Uiso 1 1 calc R U . . .
C20 C 0.1135(2) 0.4157(2) 0.0847(2) 0.0354(7) Uani 1 1 d . . . . .
H20A H 0.1230 0.4295 0.1342 0.043 Uiso 1 1 calc R U . . .
C21 C -0.2133(2) 0.45293(17) -0.21457(17) 0.0210(5) Uani 1 1 d . . . . .
C22 C -0.1926(2) 0.32346(18) -0.07965(17) 0.0244(6) Uani 1 1 d . . . . .
H22A H -0.1510 0.2711 -0.0435 0.029 Uiso 1 1 calc R U . . .
C23 C -0.2926(2) 0.33920(19) -0.04893(18) 0.0270(6) Uani 1 1 d . . . . .
H23A H -0.3180 0.2989 0.0068 0.032 Uiso 1 1 calc R U . . .
C24 C -0.3146(2) 0.47263(18) -0.18697(19) 0.0264(6) Uani 1 1 d . . . . .
H24A H -0.3563 0.5240 -0.2250 0.032 Uiso 1 1 calc R U . . .
C25 C -0.3543(2) 0.4165(2) -0.1031(2) 0.0299(6) Uani 1 1 d . . . . .
H25A H -0.4213 0.4306 -0.0838 0.036 Uiso 1 1 calc R U . . .
C26 C -0.1292(2) 0.45102(18) -0.35815(17) 0.0238(6) Uani 1 1 d . . . . .
C27 C -0.0584(3) 0.3384(2) -0.4410(2) 0.0418(8) Uani 1 1 d . . . . .
H27A H -0.0331 0.2994 -0.4676 0.050 Uiso 1 1 calc R U . . .
C28 C -0.1767(2) 0.4614(2) -0.43907(19) 0.0346(7) Uani 1 1 d . . . . .
H28A H -0.2321 0.5062 -0.4651 0.041 Uiso 1 1 calc R U . . .
C29 C -0.0147(2) 0.3319(2) -0.36102(19) 0.0307(6) Uani 1 1 d . . . . .
H29A H 0.0404 0.2872 -0.3338 0.037 Uiso 1 1 calc R U . . .
C30 C -0.1408(3) 0.4044(2) -0.4805(2) 0.0430(8) Uani 1 1 d . . . . .
H30A H -0.1721 0.4107 -0.5344 0.052 Uiso 1 1 calc R U . . .
C31 C 0.2541(2) 0.43976(19) -0.19867(17) 0.0260(6) Uani 1 1 d . . . . .
C32 C 0.2516(2) 0.3247(2) -0.2509(2) 0.0325(7) Uani 1 1 d . . . . .
H32A H 0.2119 0.2862 -0.2675 0.039 Uiso 1 1 calc R U . . .
C33 C 0.4209(3) 0.3757(2) -0.2313(2) 0.0446(8) Uani 1 1 d . . . . .
H33A H 0.4962 0.3733 -0.2338 0.054 Uiso 1 1 calc R U . . .
C34 C 0.3626(3) 0.3193(2) -0.2571(2) 0.0410(8) Uani 1 1 d . . . . .
H34A H 0.3973 0.2788 -0.2781 0.049 Uiso 1 1 calc R U . . .
C35 C 0.3660(2) 0.4360(2) -0.2018(2) 0.0393(7) Uani 1 1 d . . . . .
H35A H 0.4045 0.4742 -0.1839 0.047 Uiso 1 1 calc R U . . .
C36 C 0.0994(2) 0.56230(18) -0.23550(17) 0.0234(6) Uani 1 1 d . . . . .
C37 C -0.0689(2) 0.56558(17) -0.30092(16) 0.0217(5) Uani 1 1 d . . . . .
C38 C -0.0650(2) 0.65969(18) -0.35260(18) 0.0294(6) Uani 1 1 d . . . . .
H38A H -0.1224 0.6922 -0.3906 0.035 Uiso 1 1 calc R U . . .
C39 C 0.1080(3) 0.65622(19) -0.28840(19) 0.0312(6) Uani 1 1 d . . . . .
H39A H 0.1690 0.6858 -0.2840 0.037 Uiso 1 1 calc R U . . .
C40 C 0.0254(3) 0.70454(19) -0.34698(19) 0.0339(7) Uani 1 1 d . . . . .
H40A H 0.0302 0.7672 -0.3827 0.041 Uiso 1 1 calc R U . . .
C41 C -0.1670(2) 0.51272(17) -0.30887(17) 0.0225(6) Uani 1 1 d . . . . .
C42 C -0.2574(2) 0.58208(19) -0.36430(19) 0.0314(6) Uani 1 1 d . . . . .
H42A H -0.3182 0.5494 -0.3692 0.047 Uiso 1 1 calc R U . . .
H42B H -0.2796 0.6214 -0.3348 0.047 Uiso 1 1 calc R U . . .
H42C H -0.2311 0.6188 -0.4235 0.047 Uiso 1 1 calc R U . . .
C43 C 0.1891(2) 0.50672(18) -0.16596(18) 0.0260(6) Uani 1 1 d . . . . .
C44 C 0.2672(3) 0.5742(2) -0.1562(2) 0.0380(7) Uani 1 1 d . . . . .
H44A H 0.2986 0.6096 -0.2137 0.057 Uiso 1 1 calc R U . . .
H44B H 0.2280 0.6150 -0.1349 0.057 Uiso 1 1 calc R U . . .
H44C H 0.3236 0.5402 -0.1138 0.057 Uiso 1 1 calc R U . . .
C45 C 0.2024(3) -0.1595(2) 0.8134(2) 0.0396(7) Uani 1 1 d . . . . .
C46 C 0.2965(3) -0.1395(3) 0.7570(3) 0.0616(11) Uani 1 1 d . . . . .
H46A H 0.3082 -0.0748 0.7340 0.092 Uiso 1 1 calc R U . . .
H46B H 0.2856 -0.1564 0.7075 0.092 Uiso 1 1 calc R U . . .
H46C H 0.3586 -0.1741 0.7916 0.092 Uiso 1 1 calc R U . . .
C47 C 0.3831(3) 0.7530(3) -0.4118(2) 0.0496(9) Uani 1 1 d . . . . .
C48 C 0.4931(3) 0.7125(4) -0.4019(3) 0.0802(15) Uani 1 1 d . . . . .
H48A H 0.5320 0.7429 -0.4570 0.120 Uiso 1 1 calc R U . . .
H48B H 0.4910 0.6481 -0.3887 0.120 Uiso 1 1 calc R U . . .
H48C H 0.5289 0.7196 -0.3534 0.120 Uiso 1 1 calc R U . . .
C49 C -0.3294(3) 0.2478(2) -0.2969(2) 0.0497(9) Uani 1 1 d . . . . .
C50 C -0.3588(5) 0.2346(3) -0.3760(3) 0.0798(14) Uani 1 1 d . . . . .
H50A H -0.4321 0.2160 -0.3703 0.120 Uiso 1 1 d R U . . .
H50B H -0.3112 0.1875 -0.3816 0.120 Uiso 1 1 d R U . . .
H50C H -0.3529 0.2912 -0.4287 0.120 Uiso 1 1 d R U . . .
C51 C 0.5399(8) 0.0198(7) 0.5651(8) 0.079(3) Uani 0.5 1 d D . P A -1
C52 C 0.487(4) 0.011(3) 0.486(3) 0.121(8) Uani 0.5 1 d D . P A -1
H52A H 0.4167 -0.0134 0.5046 0.182 Uiso 0.5 1 d R U P A -1
H52B H 0.5306 -0.0306 0.4686 0.182 Uiso 0.5 1 d R U P A -1
H52C H 0.4787 0.0699 0.4359 0.182 Uiso 0.5 1 d R U P A -1
P1 P 0.42170(7) 0.30580(6) 1.14173(7) 0.0446(2) Uani 1 1 d . . . . .
P2 P 0.23396(8) 0.15578(6) 0.59416(5) 0.0410(2) Uani 1 1 d . . . . .
P3 P 0.5000 0.5000 -0.5000 0.0411(3) Uani 1 2 d S . P . .
F1 F 0.50052(18) 0.35737(19) 1.17988(18) 0.0781(8) Uani 1 1 d . . . . .
F2 F 0.52014(19) 0.28290(18) 1.08864(18) 0.0771(7) Uani 1 1 d . . . . .
F3 F 0.44990(19) 0.21173(17) 1.22852(19) 0.0835(8) Uani 1 1 d . . . . .
F4 F 0.34201(19) 0.25378(18) 1.10575(19) 0.0774(8) Uani 1 1 d . . . . .
F5 F 0.32386(15) 0.32730(13) 1.19669(14) 0.0500(5) Uani 1 1 d . . . . .
F6 F 0.39516(18) 0.40066(15) 1.05696(15) 0.0639(6) Uani 1 1 d . . . . .
F7 F 0.2387(3) 0.05437(16) 0.6068(2) 0.1316(15) Uani 1 1 d . . . . .
F8 F 0.2206(3) 0.26071(16) 0.57865(17) 0.0881(9) Uani 1 1 d . . . . .
F9 F 0.3458(2) 0.1429(2) 0.64234(18) 0.0954(10) Uani 1 1 d . . . . .
F10 F 0.1757(2) 0.1324(2) 0.68845(14) 0.0931(9) Uani 1 1 d . . . . .
F11 F 0.2888(2) 0.18759(19) 0.49767(15) 0.0735(7) Uani 1 1 d . . . . .
F12 F 0.1180(2) 0.16822(18) 0.54555(14) 0.0736(7) Uani 1 1 d . . . . .
F13 F 0.43123(17) 0.41100(13) -0.47686(13) 0.0530(5) Uani 1 1 d . . . . .
F14 F 0.40785(17) 0.54201(14) -0.45498(13) 0.0548(5) Uani 1 1 d . . . . .
F15 F 0.56076(17) 0.45018(14) -0.40437(12) 0.0530(5) Uani 1 1 d . . . . .

loop_
_atom_site_aniso_label
_atom_site_aniso_U_11
_atom_site_aniso_U_22
_atom_site_aniso_U_33
_atom_site_aniso_U_23
_atom_site_aniso_U_13
_atom_site_aniso_U_12
Ru1 0.02392(17) 0.01563(15) 0.01258(14) -0.00460(11) -0.00059(11) -0.00114(12)
Mn1 0.0194(2) 0.01633(19) 0.01373(18) -0.00569(15) -0.00069(15) -0.00169(15)
N1 0.0263(12) 0.0180(11) 0.0182(10) -0.0058(9) 0.0004(9) -0.0029(9)
N2 0.0234(11) 0.0197(11) 0.0170(10) -0.0069(8) -0.0004(9) -0.0029(9)
N3 0.0393(15) 0.0491(15) 0.0237(12) -0.0209(11) 0.0028(11) -0.0129(12)
N4 0.0269(12) 0.0193(11) 0.0183(10) -0.0082(9) -0.0005(9) -0.0012(9)
N5 0.0295(14) 0.0446(15) 0.0418(15) -0.0217(12) 0.0030(12) 0.0005(12)
N6 0.0236(11) 0.0223(11) 0.0161(10) -0.0077(9) -0.0020(9) -0.0007(9)
N7 0.0228(11) 0.0206(11) 0.0198(10) -0.0084(9) 0.0011(9) -0.0028(9)
N8 0.0268(12) 0.0293(12) 0.0186(11) -0.0125(9) -0.0009(9) -0.0019(10)
N9 0.0226(12) 0.0312(12) 0.0229(11) -0.0122(10) 0.0025(9) -0.0018(10)
N10 0.0241(12) 0.0200(10) 0.0159(10) -0.0073(8) 0.0020(9) -0.0035(9)
N11 0.061(2) 0.054(2) 0.064(2) -0.0049(17) 0.0164(19) -0.0086(17)
N12 0.057(2) 0.079(3) 0.056(2) -0.0214(18) 0.0084(18) 0.002(2)
N13 0.099(3) 0.059(2) 0.0390(18) -0.0117(16) -0.0123(19) -0.007(2)
N14 0.109(8) 0.078(6) 0.089(7) -0.012(5) 0.013(6) 0.011(6)
C1 0.0200(13) 0.0256(14) 0.0147(11) -0.0096(11) -0.0027(10) 0.0006(11)
C2 0.0226(13) 0.0231(13) 0.0189(12) -0.0068(10) -0.0003(11) -0.0005(11)
C3 0.0408(17) 0.0259(14) 0.0185(13) -0.0062(11) 0.0022(12) -0.0108(13)
C4 0.0455(18) 0.0337(15) 0.0169(13) -0.0078(11) 0.0008(13) -0.0116(14)
C5 0.0239(14) 0.0272(14) 0.0269(14) -0.0123(11) -0.0027(12) -0.0038(12)
C6 0.0266(14) 0.0342(15) 0.0224(13) -0.0141(12) -0.0020(12) 0.0000(12)
C7 0.073(3) 0.081(3) 0.0219(16) -0.0262(17) 0.0068(17) -0.031(2)
C8 0.055(2) 0.060(2) 0.0369(17) -0.0302(16) -0.0018(16) -0.0201(18)
C9 0.0289(15) 0.0203(13) 0.0212(13) -0.0076(11) -0.0026(11) -0.0035(11)
C10 0.0333(16) 0.0253(14) 0.0187(13) -0.0065(11) -0.0007(12) 0.0000(12)
C11 0.0322(16) 0.0304(15) 0.0254(14) -0.0120(12) 0.0056(12) -0.0029(13)
C12 0.0284(15) 0.0238(14) 0.0284(14) -0.0110(11) -0.0047(12) 0.0012(12)
C13 0.0267(15) 0.0323(15) 0.0341(15) -0.0224(13) 0.0022(12) -0.0029(12)
C14 0.0362(19) 0.061(2) 0.053(2) -0.0302(18) 0.0137(17) -0.0059(17)
C15 0.0304(17) 0.063(2) 0.056(2) -0.0349(19) -0.0044(16) 0.0082(16)
C16 0.0202(13) 0.0239(13) 0.0250(13) -0.0125(11) -0.0052(11) 0.0011(11)
C17 0.0310(15) 0.0371(16) 0.0335(15) -0.0226(13) -0.0059(13) -0.0030(13)
C18 0.0276(15) 0.0265(14) 0.0203(13) -0.0100(11) -0.0007(11) -0.0006(12)
C19 0.0326(16) 0.0402(17) 0.0193(13) -0.0120(12) -0.0032(12) 0.0052(14)
C20 0.0359(17) 0.0540(19) 0.0276(15) -0.0285(14) -0.0071(13) 0.0038(15)
C21 0.0234(13) 0.0218(13) 0.0217(13) -0.0126(11) -0.0046(11) -0.0012(11)
C22 0.0251(14) 0.0252(14) 0.0235(13) -0.0101(11) 0.0024(11) -0.0055(11)
C23 0.0269(15) 0.0307(15) 0.0256(14) -0.0131(12) 0.0076(12) -0.0091(12)
C24 0.0220(14) 0.0250(14) 0.0349(15) -0.0151(12) -0.0049(12) 0.0015(12)
C25 0.0210(14) 0.0367(16) 0.0397(16) -0.0234(14) 0.0052(13) -0.0049(13)
C26 0.0259(14) 0.0273(14) 0.0184(12) -0.0092(11) -0.0016(11) -0.0044(12)
C27 0.0459(19) 0.058(2) 0.0348(17) -0.0340(16) -0.0039(15) 0.0066(17)
C28 0.0350(17) 0.0465(18) 0.0233(14) -0.0161(13) -0.0091(13) 0.0067(14)
C29 0.0344(16) 0.0350(16) 0.0275(14) -0.0184(12) -0.0033(13) 0.0035(13)
C30 0.050(2) 0.063(2) 0.0244(15) -0.0271(15) -0.0114(15) 0.0076(17)
C31 0.0239(14) 0.0304(14) 0.0226(13) -0.0091(11) 0.0009(11) -0.0072(12)
C32 0.0295(15) 0.0402(17) 0.0338(16) -0.0216(13) 0.0038(13) -0.0004(13)
C33 0.0233(16) 0.065(2) 0.050(2) -0.0276(18) 0.0070(15) -0.0057(16)
C34 0.0301(17) 0.057(2) 0.0421(18) -0.0274(16) 0.0065(14) 0.0041(15)
C35 0.0256(16) 0.054(2) 0.0421(18) -0.0220(15) 0.0029(14) -0.0109(15)
C36 0.0275(14) 0.0234(13) 0.0219(13) -0.0116(11) 0.0022(11) -0.0046(11)
C37 0.0296(14) 0.0200(13) 0.0148(12) -0.0068(10) -0.0007(11) 0.0012(11)
C38 0.0393(17) 0.0245(14) 0.0199(13) -0.0050(11) -0.0021(12) 0.0016(13)
C39 0.0383(17) 0.0276(15) 0.0286(15) -0.0112(12) 0.0068(13) -0.0139(13)
C40 0.052(2) 0.0190(14) 0.0269(14) -0.0062(11) -0.0020(14) -0.0002(13)
C41 0.0250(14) 0.0229(13) 0.0194(12) -0.0086(11) -0.0061(11) 0.0024(11)
C42 0.0324(16) 0.0324(15) 0.0267(14) -0.0102(12) -0.0101(13) 0.0074(13)
C43 0.0247(14) 0.0272(14) 0.0277(14) -0.0123(11) -0.0024(12) -0.0060(12)
C44 0.0344(17) 0.0388(17) 0.0452(18) -0.0198(15) -0.0027(14) -0.0154(14)
C45 0.048(2) 0.0267(16) 0.0355(17) -0.0041(13) -0.0022(16) 0.0009(15)
C46 0.066(3) 0.051(2) 0.058(2) -0.0155(19) 0.022(2) 0.003(2)
C47 0.050(2) 0.060(2) 0.0390(19) -0.0209(17) 0.0074(17) -0.0082(19)
C48 0.050(2) 0.122(4) 0.093(4) -0.070(3) -0.006(2) 0.010(3)
C49 0.065(2) 0.045(2) 0.0334(18) -0.0104(15) -0.0051(17) 0.0013(18)
C50 0.120(4) 0.075(3) 0.051(2) -0.033(2) -0.015(3) 0.003(3)
C51 0.066(7) 0.049(5) 0.114(10) -0.028(6) 0.019(7) 0.005(5)
C52 0.10(2) 0.10(2) 0.18(3) -0.07(2) -0.029(14) 0.034(14)
P1 0.0289(4) 0.0467(5) 0.0643(6) -0.0285(5) 0.0139(4) -0.0111(4)
P2 0.0570(6) 0.0394(5) 0.0230(4) -0.0095(3) 0.0002(4) -0.0007(4)
P3 0.0387(7) 0.0463(7) 0.0328(6) -0.0093(5) -0.0106(5) -0.0084(6)
F1 0.0466(13) 0.114(2) 0.0825(17) -0.0443(16) 0.0057(13) -0.0419(14)
F2 0.0504(14) 0.0872(17) 0.0967(19) -0.0419(15) 0.0382(14) -0.0073(13)
F3 0.0490(14) 0.0703(16) 0.0976(19) -0.0037(14) 0.0305(14) 0.0111(12)
F4 0.0597(14) 0.1004(18) 0.118(2) -0.0876(17) 0.0419(15) -0.0427(14)
F5 0.0387(11) 0.0543(12) 0.0717(14) -0.0405(11) 0.0149(10) -0.0096(9)
F6 0.0540(13) 0.0627(14) 0.0635(14) -0.0141(11) 0.0051(11) -0.0082(11)
F7 0.199(4) 0.0331(13) 0.150(3) -0.0240(16) -0.089(3) 0.0208(18)
F8 0.156(3) 0.0546(14) 0.0606(15) -0.0311(12) 0.0170(17) -0.0116(16)
F9 0.0574(15) 0.170(3) 0.0637(16) -0.0526(18) -0.0112(13) -0.0090(17)
F10 0.0889(19) 0.140(2) 0.0233(11) -0.0037(13) 0.0122(12) -0.0284(18)
F11 0.0759(16) 0.114(2) 0.0442(12) -0.0459(13) 0.0139(12) -0.0059(15)
F12 0.0668(15) 0.0933(18) 0.0389(12) -0.0057(11) -0.0121(11) 0.0015(13)
F13 0.0536(12) 0.0525(12) 0.0470(11) -0.0123(9) -0.0087(10) -0.0192(10)
F14 0.0516(12) 0.0626(13) 0.0480(12) -0.0204(10) -0.0043(10) -0.0024(10)
F15 0.0517(12) 0.0594(12) 0.0364(10) -0.0069(9) -0.0169(9) -0.0080(10)

loop_
_atom_type_symbol
_atom_type_description
_atom_type_scat_dispersion_real
_atom_type_scat_dispersion_imag
_atom_type_scat_source
C C 0.0033 0.0016 'International Tables Vol C Tables 4.2.6.8 and 6.1.1.4'
H H 0.0000 0.0000 'International Tables Vol C Tables 4.2.6.8 and 6.1.1.4'
N N 0.0061 0.0033 'International Tables Vol C Tables 4.2.6.8 and 6.1.1.4'
O O 0.0106 0.0060 'International Tables Vol C Tables 4.2.6.8 and 6.1.1.4'
F F 0.0171 0.0103 'International Tables Vol C Tables 4.2.6.8 and 6.1.1.4'
P P 0.1023 0.0942 'International Tables Vol C Tables 4.2.6.8 and 6.1.1.4'
Mn Mn 0.3368 0.7283 'International Tables Vol C Tables 4.2.6.8 and 6.1.1.4'
Ru Ru -1.2594 0.8363 'International Tables Vol C Tables 4.2.6.8 and 6.1.1.4'

loop_
_geom_angle_atom_site_label_1
_geom_angle_atom_site_label_2
_geom_angle_atom_site_label_3
_geom_angle
_geom_angle_site_symmetry_1
_geom_angle_site_symmetry_3
C1 Ru1 C1 180.0 . 2
C1 Ru1 N4 90.75(9) . .
C1 Ru1 N4 89.24(9) 2 .
C1 Ru1 N4 89.24(9) . 2
C1 Ru1 N4 90.76(9) 2 2
N4 Ru1 N4 180.0 . 2
C1 Ru1 N2 90.68(8) . .
C1 Ru1 N2 89.32(8) 2 .
N4 Ru1 N2 93.31(8) . .
N4 Ru1 N2 86.69(8) 2 .
C1 Ru1 N2 89.31(9) . 2
C1 Ru1 N2 90.68(8) 2 2
N4 Ru1 N2 86.69(8) . 2
N4 Ru1 N2 93.31(8) 2 2
N2 Ru1 N2 180.0 . 2
N1 Mn1 N7 94.05(8) . .
N1 Mn1 N9 99.53(8) . .
N7 Mn1 N9 165.98(8) . .
N1 Mn1 N8 100.21(8) . .
N7 Mn1 N8 80.14(8) . .
N9 Mn1 N8 100.74(8) . .
N1 Mn1 N6 94.15(8) . .
N7 Mn1 N6 95.17(8) . .
N9 Mn1 N6 80.42(8) . .
N8 Mn1 N6 165.15(8) . .
N1 Mn1 N10 175.38(8) . .
N7 Mn1 N10 83.31(8) . .
N9 Mn1 N10 82.91(8) . .
N8 Mn1 N10 83.11(8) . .
N6 Mn1 N10 82.35(7) . .
C1 N1 Mn1 168.3(2) . .
C3 N2 C2 114.7(2) . .
C3 N2 Ru1 123.43(17) . .
C2 N2 Ru1 121.88(16) . .
C6 N3 C7 120.7(3) . .
C6 N3 C8 120.6(2) . .
C7 N3 C8 118.6(2) . .
C10 N4 C9 115.2(2) . .
C10 N4 Ru1 123.33(18) . .
C9 N4 Ru1 121.45(17) . .
C13 N5 C14 121.4(3) . .
C13 N5 C15 120.7(3) . .
C14 N5 C15 117.8(3) . .
C18 N6 C16 118.8(2) . .
C18 N6 Mn1 119.69(17) . .
C16 N6 Mn1 120.54(16) . .
C22 N7 C21 119.1(2) . .
C22 N7 Mn1 119.20(17) . .
C21 N7 Mn1 121.05(17) . .
C29 N8 C26 119.2(2) . .
C29 N8 Mn1 119.42(18) . .
C26 N8 Mn1 121.19(16) . .
C31 N9 C32 118.7(2) . .
C31 N9 Mn1 121.05(18) . .
C32 N9 Mn1 118.97(19) . .
C36 N10 C37 120.2(2) . .
C36 N10 Mn1 119.16(17) . .
C37 N10 Mn1 119.29(16) . .
N1 C1 Ru1 178.7(2) . .
N2 C2 C5 124.8(2) . .
N2 C2 H2A 117.6 . .
C5 C2 H2A 117.6 . .
N2 C3 C4 124.7(3) . .
N2 C3 H3A 117.6 . .
C4 C3 H3A 117.6 . .
C3 C4 C6 120.3(3) . .
C3 C4 H4A 119.9 . .
C6 C4 H4A 119.9 . .
C2 C5 C6 119.9(2) . .
C2 C5 H5A 120.0 . .
C6 C5 H5A 120.0 . .
N3 C6 C5 122.1(3) . .
N3 C6 C4 122.5(3) . .
C5 C6 C4 115.4(2) . .
N3 C7 H7A 109.5 . .
N3 C7 H7B 109.5 . .
H7A C7 H7B 109.5 . .
N3 C7 H7C 109.5 . .
H7A C7 H7C 109.5 . .
H7B C7 H7C 109.5 . .
N3 C8 H8A 109.5 . .
N3 C8 H8B 109.5 . .
H8A C8 H8B 109.5 . .
N3 C8 H8C 109.5 . .
H8A C8 H8C 109.5 . .
H8B C8 H8C 109.5 . .
N4 C9 C12 124.2(2) . .
N4 C9 H9A 117.9 . .
C12 C9 H9A 117.9 . .
N4 C10 C11 124.8(3) . .
N4 C10 H10A 117.6 . .
C11 C10 H10A 117.6 . .
C10 C11 C13 120.4(3) . .
C10 C11 H11A 119.8 . .
C13 C11 H11A 119.8 . .
C9 C12 C13 120.6(3) . .
C9 C12 H12A 119.7 . .
C13 C12 H12A 119.7 . .
N5 C13 C12 122.0(3) . .
N5 C13 C11 123.1(3) . .
C12 C13 C11 114.9(2) . .
N5 C14 H14A 109.5 . .
N5 C14 H14B 109.5 . .
H14A C14 H14B 109.5 . .
N5 C14 H14C 109.5 . .
H14A C14 H14C 109.5 . .
H14B C14 H14C 109.5 . .
N5 C15 H15A 109.5 . .
N5 C15 H15B 109.5 . .
H15A C15 H15B 109.5 . .
N5 C15 H15C 109.5 . .
H15A C15 H15C 109.5 . .
H15B C15 H15C 109.5 . .
N6 C16 C17 120.3(3) . .
N6 C16 C43 117.5(2) . .
C17 C16 C43 122.2(2) . .
C16 C17 C20 119.8(3) . .
C16 C17 H17A 120.1 . .
C20 C17 H17A 120.1 . .
N6 C18 C19 123.7(3) . .
N6 C18 H18A 118.1 . .
C19 C18 H18A 118.1 . .
C20 C19 C18 117.8(3) . .
C20 C19 H19A 121.1 . .
C18 C19 H19A 121.1 . .
C19 C20 C17 119.6(2) . .
C19 C20 H20A 120.2 . .
C17 C20 H20A 120.2 . .
N7 C21 C24 120.0(2) . .
N7 C21 C41 117.8(2) . .
C24 C21 C41 122.2(2) . .
N7 C22 C23 123.4(3) . .
N7 C22 H22A 118.3 . .
C23 C22 H22A 118.3 . .
C22 C23 C25 118.1(3) . .
C22 C23 H23A 121.0 . .
C25 C23 H23A 121.0 . .
C21 C24 C25 120.5(3) . .
C21 C24 H24A 119.7 . .
C25 C24 H24A 119.7 . .
C23 C25 C24 118.8(3) . .
C23 C25 H25A 120.6 . .
C24 C25 H25A 120.6 . .
N8 C26 C28 120.6(2) . .
N8 C26 C41 117.9(2) . .
C28 C26 C41 121.5(2) . .
C29 C27 C30 118.0(3) . .
C29 C27 H27A 121.0 . .
C30 C27 H27A 121.0 . .
C30 C28 C26 119.5(3) . .
C30 C28 H28A 120.2 . .
C26 C28 H28A 120.2 . .
N8 C29 C27 123.2(3) . .
N8 C29 H29A 118.4 . .
C27 C29 H29A 118.4 . .
C27 C30 C28 119.6(3) . .
C27 C30 H30A 120.2 . .
C28 C30 H30A 120.2 . .
N9 C31 C35 120.5(3) . .
N9 C31 C43 117.5(2) . .
C35 C31 C43 121.9(2) . .
N9 C32 C34 123.3(3) . .
N9 C32 H32A 118.4 . .
C34 C32 H32A 118.4 . .
C34 C33 C35 119.1(3) . .
C34 C33 H33A 120.4 . .
C35 C33 H33A 120.4 . .
C32 C34 C33 118.0(3) . .
C32 C34 H34A 121.0 . .
C33 C34 H34A 121.0 . .
C31 C35 C33 120.2(3) . .
C31 C35 H35A 119.9 . .
C33 C35 H35A 119.9 . .
N10 C36 C39 120.7(2) . .
N10 C36 C43 118.8(2) . .
C39 C36 C43 120.5(2) . .
N10 C37 C38 120.8(2) . .
N10 C37 C41 118.9(2) . .
C38 C37 C41 120.4(2) . .
C40 C38 C37 119.3(3) . .
C40 C38 H38A 120.4 . .
C37 C38 H38A 120.4 . .
C40 C39 C36 119.3(3) . .
C40 C39 H39A 120.4 . .
C36 C39 H39A 120.4 . .
C39 C40 C38 119.7(3) . .
C39 C40 H40A 120.2 . .
C38 C40 H40A 120.2 . .
C42 C41 C37 109.5(2) . .
C42 C41 C26 109.3(2) . .
C37 C41 C26 108.3(2) . .
C42 C41 C21 108.1(2) . .
C37 C41 C21 111.35(19) . .
C26 C41 C21 110.3(2) . .
C41 C42 H42A 109.5 . .
C41 C42 H42B 109.5 . .
H42A C42 H42B 109.5 . .
C41 C42 H42C 109.5 . .
H42A C42 H42C 109.5 . .
H42B C42 H42C 109.5 . .
C44 C43 C16 108.6(2) . .
C44 C43 C36 109.1(2) . .
C16 C43 C36 110.8(2) . .
C44 C43 C31 109.0(2) . .
C16 C43 C31 109.2(2) . .
C36 C43 C31 110.2(2) . .
C43 C44 H44A 109.5 . .
C43 C44 H44B 109.5 . .
H44A C44 H44B 109.5 . .
C43 C44 H44C 109.5 . .
H44A C44 H44C 109.5 . .
H44B C44 H44C 109.5 . .
N11 C45 C46 177.8(4) . .
C45 C46 H46A 109.5 . .
C45 C46 H46B 109.5 . .
H46A C46 H46B 109.5 . .
C45 C46 H46C 109.5 . .
H46A C46 H46C 109.5 . .
H46B C46 H46C 109.5 . .
N12 C47 C48 179.6(6) . .
C47 C48 H48A 109.5 . .
C47 C48 H48B 109.5 . .
H48A C48 H48B 109.5 . .
C47 C48 H48C 109.5 . .
H48A C48 H48C 109.5 . .
H48B C48 H48C 109.5 . .
N13 C49 C50 179.3(5) . .
C49 C50 H50A 109.2 . .
C49 C50 H50B 109.5 . .
H50A C50 H50B 109.5 . .
C49 C50 H50C 109.7 . .
H50A C50 H50C 109.5 . .
H50B C50 H50C 109.5 . .
N14 C51 C52 173(3) . .
C51 C52 H52A 108.5 . .
C51 C52 H52B 109.4 . .
H52A C52 H52B 109.5 . .
C51 C52 H52C 110.4 . .
H52A C52 H52C 109.5 . .
H52B C52 H52C 109.5 . .
F4 P1 F2 90.94(13) . .
F4 P1 F6 91.34(15) . .
F2 P1 F6 90.17(14) . .
F4 P1 F1 178.79(14) . .
F2 P1 F1 90.04(14) . .
F6 P1 F1 89.36(14) . .
F4 P1 F5 89.33(11) . .
F2 P1 F5 178.93(16) . .
F6 P1 F5 90.86(12) . .
F1 P1 F5 89.68(12) . .
F4 P1 F3 90.17(16) . .
F2 P1 F3 90.21(14) . .
F6 P1 F3 178.44(16) . .
F1 P1 F3 89.12(16) . .
F5 P1 F3 88.75(12) . .
F7 P2 F9 91.99(19) . .
F7 P2 F8 175.98(19) . .
F9 P2 F8 91.99(18) . .
F7 P2 F11 91.72(19) . .
F9 P2 F11 92.25(14) . .
F8 P2 F11 88.69(14) . .
F7 P2 F10 92.7(2) . .
F9 P2 F10 89.10(15) . .
F8 P2 F10 86.79(16) . .
F11 P2 F10 175.33(16) . .
F7 P2 F12 87.70(17) . .
F9 P2 F12 179.34(17) . .
F8 P2 F12 88.31(16) . .
F11 P2 F12 88.35(13) . .
F10 P2 F12 90.33(14) . .
F13 P3 F13 180.00(9) 2_664 .
F13 P3 F15 89.98(10) 2_664 2_664
F13 P3 F15 90.02(10) . 2_664
F13 P3 F15 90.02(10) 2_664 .
F13 P3 F15 89.98(10) . .
F15 P3 F15 180.0 2_664 .
F13 P3 F14 90.20(11) 2_664 .
F13 P3 F14 89.80(11) . .
F15 P3 F14 89.95(11) 2_664 .
F15 P3 F14 90.05(11) . .
F13 P3 F14 89.80(11) 2_664 2_664
F13 P3 F14 90.20(11) . 2_664
F15 P3 F14 90.05(11) 2_664 2_664
F15 P3 F14 89.94(11) . 2_664
F14 P3 F14 180.0 . 2_664

loop_
_geom_bond_atom_site_label_1
_geom_bond_atom_site_label_2
_geom_bond_distance
_geom_bond_site_symmetry_2
Ru1 C1 2.048(3) .
Ru1 C1 2.048(3) 2
Ru1 N4 2.094(2) .
Ru1 N4 2.094(2) 2
Ru1 N2 2.095(2) .
Ru1 N2 2.095(2) 2
Mn1 N1 2.157(2) .
Mn1 N7 2.216(2) .
Mn1 N9 2.231(2) .
Mn1 N8 2.233(2) .
Mn1 N6 2.243(2) .
Mn1 N10 2.251(2) .
N1 C1 1.154(3) .
N2 C3 1.358(3) .
N2 C2 1.357(3) .
N3 C6 1.344(3) .
N3 C7 1.458(4) .
N3 C8 1.459(4) .
N4 C10 1.355(3) .
N4 C9 1.357(3) .
N5 C13 1.347(4) .
N5 C14 1.450(4) .
N5 C15 1.457(4) .
N6 C18 1.340(3) .
N6 C16 1.349(3) .
N7 C22 1.342(3) .
N7 C21 1.345(3) .
N8 C29 1.341(3) .
N8 C26 1.348(3) .
N9 C31 1.347(3) .
N9 C32 1.348(3) .
N10 C36 1.348(3) .
N10 C37 1.351(3) .
N11 C45 1.133(5) .
N12 C47 1.129(5) .
N13 C49 1.123(4) .
N14 C51 1.143(8) .
C2 C5 1.365(4) .
C2 H2A 0.9300 .
C3 C4 1.360(4) .
C3 H3A 0.9300 .
C4 C6 1.411(4) .
C4 H4A 0.9300 .
C5 C6 1.413(4) .
C5 H5A 0.9300 .
C7 H7A 0.9600 .
C7 H7B 0.9600 .
C7 H7C 0.9600 .
C8 H8A 0.9600 .
C8 H8B 0.9600 .
C8 H8C 0.9600 .
C9 C12 1.365(4) .
C9 H9A 0.9300 .
C10 C11 1.359(4) .
C10 H10A 0.9300 .
C11 C13 1.416(4) .
C11 H11A 0.9300 .
C12 C13 1.417(4) .
C12 H12A 0.9300 .
C14 H14A 0.9600 .
C14 H14B 0.9600 .
C14 H14C 0.9600 .
C15 H15A 0.9600 .
C15 H15B 0.9600 .
C15 H15C 0.9600 .
C16 C17 1.389(4) .
C16 C43 1.544(4) .
C17 C20 1.389(4) .
C17 H17A 0.9300 .
C18 C19 1.377(4) .
C18 H18A 0.9300 .
C19 C20 1.366(4) .
C19 H19A 0.9300 .
C20 H20A 0.9300 .
C21 C24 1.386(4) .
C21 C41 1.553(4) .
C22 C23 1.374(4) .
C22 H22A 0.9300 .
C23 C25 1.378(4) .
C23 H23A 0.9300 .
C24 C25 1.386(4) .
C24 H24A 0.9300 .
C25 H25A 0.9300 .
C26 C28 1.393(4) .
C26 C41 1.553(4) .
C27 C29 1.379(4) .
C27 C30 1.380(5) .
C27 H27A 0.9300 .
C28 C30 1.387(4) .
C28 H28A 0.9300 .
C29 H29A 0.9300 .
C30 H30A 0.9300 .
C31 C35 1.381(4) .
C31 C43 1.557(4) .
C32 C34 1.374(4) .
C32 H32A 0.9300 .
C33 C34 1.377(5) .
C33 C35 1.383(5) .
C33 H33A 0.9300 .
C34 H34A 0.9300 .
C35 H35A 0.9300 .
C36 C39 1.395(4) .
C36 C43 1.550(4) .
C37 C38 1.388(4) .
C37 C41 1.551(4) .
C38 C40 1.383(4) .
C38 H38A 0.9300 .
C39 C40 1.372(4) .
C39 H39A 0.9300 .
C40 H40A 0.9300 .
C41 C42 1.537(4) .
C42 H42A 0.9600 .
C42 H42B 0.9600 .
C42 H42C 0.9600 .
C43 C44 1.542(4) .
C44 H44A 0.9600 .
C44 H44B 0.9600 .
C44 H44C 0.9600 .
C45 C46 1.434(5) .
C46 H46A 0.9600 .
C46 H46B 0.9600 .
C46 H46C 0.9600 .
C47 C48 1.455(6) .
C48 H48A 0.9600 .
C48 H48B 0.9600 .
C48 H48C 0.9600 .
C49 C50 1.442(5) .
C50 H50A 0.9600 .
C50 H50B 0.9602 .
C50 H50C 0.9600 .
C51 C52 1.514(9) .
C52 H52A 0.9600 .
C52 H52B 0.9599 .
C52 H52C 0.9599 .
P1 F4 1.585(2) .
P1 F2 1.591(2) .
P1 F6 1.592(2) .
P1 F1 1.594(2) .
P1 F5 1.596(2) .
P1 F3 1.605(3) .
P2 F7 1.541(3) .
P2 F9 1.562(3) .
P2 F8 1.585(2) .
P2 F11 1.588(2) .
P2 F10 1.590(2) .
P2 F12 1.611(2) .
P3 F13 1.6000(18) 2_664
P3 F13 1.6000(18) .
P3 F15 1.6025(17) 2_664
P3 F15 1.6026(17) .
P3 F14 1.604(2) .
P3 F14 1.604(2) 2_664
